data_4001786
loop_
_publ_author_name
'Chen, Hailong'
'Hao, Qing'
'Zivkovic, Olivera'
'Hautier, Geoffroy'
'Du, Lin-Shu'
'Tang, Yuanzhi'
'Hu, Yan-Yan'
'Ma, Xiaohua'
'Grey, Clare P.'
'Ceder, Gerbrand'

_publ_section_title
;
 Sidorenkite (Na3MnPO4CO3): A New Intercalation Cathode Material for
 Na-Ion Batteries
;
_journal_issue 14
_journal_name_full 'Chemistry of Materials'
_journal_page_first 2777
_journal_paper_doi 10.1021/cm400805q
_journal_volume 25
_journal_year 2013
_chemical_compound_source synthetic
_chemical_formula_moiety 'C Mn O7 P, 3(Na)'
_chemical_formula_structural 'Na3 Mn (P O4) (C O3)'
_chemical_formula_sum 'C Mn Na3 O7 P'
_chemical_formula_weight 278.89
_chemical_name_common sidorenkite
_chemical_name_systematic ' ?'
_space_group_IT_number 11
_symmetry_cell_setting monoclinic
_symmetry_space_group_name_Hall '-P 2yb'
_symmetry_space_group_name_H-M 'P 1 21/m 1'
_cell_angle_alpha 90.0
_cell_angle_beta 90.1225(12)
_cell_angle_gamma 90.0
_cell_formula_units_Z 2
_cell_length_a 8.98593(11)
_cell_length_b 6.73577(5)
_cell_length_c 5.15998(4)
_cell_measurement_radiation Synchrotron
_cell_measurement_temperature 300
_cell_measurement_theta_max 22
_cell_measurement_theta_min 2
_cell_measurement_wavelength 0.775192
_cell_volume 312.318(5)
_diffrn_ambient_temperature 300
_diffrn_radiation_wavelength 0.775192
_exptl_absorpt_coefficient_mu 2.55
_exptl_crystal_density_diffrn 2.966
_pd_block_id 2012-08-31T16:30|TEST2_phase1|mpc||
_pd_char_atten_coef_mu_calc 2.561
_pd_phase_name
;
;
_cod_data_source_file cm400805q_si_001.cif
_cod_data_source_block TEST2_phase_1
_cod_original_cell_volume 312.318(7)
_cod_database_code 4001786

loop_
_symmetry_equiv_pos_site_id
_symmetry_equiv_pos_as_xyz
1 +x,+y,+z
2 -x,+y+1/2,-z
-1 -x,-y,-z
-2 +x,-y+1/2,+z

loop_
_atom_site_type_symbol
_atom_site_label
_atom_site_fract_x
_atom_site_fract_y
_atom_site_fract_z
_atom_site_occupancy
_atom_site_thermal_displace_type
_atom_site_U_iso_or_equiv
_atom_site_symmetry_multiplicity
Mn Mn1 0.36374(19) 0.75 0.77456(35) 1.0 Uiso 0.00757 2
P P1 0.41224(30) 0.25 0.7064(6) 1.0 Uiso 0.01714 2
Na Na1 0.74339(20) 0.99822(29) 0.7495(7) 1.0 Uiso 0.00931 4
Na Na2 0.08374(35) 0.25 0.7636(9) 1.0 Uiso 0.01147 2
C C1 0.0660(9) 0.75 0.7471(23) 1.0 Uiso 0.0076 2
O O1 0.1091(6) 0.75 0.9618(11) 1.0 Uiso 0.00815 2
O O2 0.1436(6) 0.75 0.5413(11) 1.0 Uiso 0.0012 2
O O3 0.9257(6) 0.75 0.7184(12) 1.0 Uiso 0.0176 2
O O4 0.31927(31) 0.4273(5) 0.7848(9) 1.0 Uiso 0.02955 4
O O5 0.5764(6) 0.25 0.8126(11) 1.0 Uiso 0.02888 2
O O6 0.5683(6) 0.75 0.6070(9) 1.0 Uiso 0.01413 2

loop_
_atom_type_symbol
_atom_type_number_in_cell
Mn 2.0
P 2.0
Na 6.0
C 2.0
O 14.0
